data_4350245
loop_
_publ_author_name
'Guo, Xiaodan'
'Zhu, Guangshan'
'Li, Zhongyue'
'Chen, Yan'
'Li, Xiaotian'
'Qiu, Shilun'

_publ_section_title
;
 Rare Earth coordination polymers with zeolite topology constructed from
 4-connected building units.
;
_journal_issue 10
_journal_name_full 'Inorganic chemistry'
_journal_page_first 4065
_journal_page_last 4070
_journal_paper_doi 10.1021/ic060116h
_journal_volume 45
_journal_year 2006
_chemical_formula_sum 'C14 H16 Ho N O8 S'
_chemical_formula_weight 523.27
_chemical_name_common Ho(BTC)(DMF)(DMSO)
_space_group_IT_number 14
_space_group_name_Hall '-P 2yn'
_space_group_name_H-M_alt 'P 1 21/n 1'
_symmetry_cell_setting monoclinic
_symmetry_space_group_name_H-M 'P 1 21/n 1'
_atom_sites_solution_hydrogens geom
_atom_sites_solution_primary direct
_atom_sites_solution_secondary difmap
_audit_creation_method SHELXL-97
_cell_angle_alpha 90.00
_cell_angle_beta 100.557(4)
_cell_angle_gamma 90.00
_cell_formula_units_Z 4
_cell_length_a 10.844(2)
_cell_length_b 15.585(3)
_cell_length_c 10.961(2)
_cell_measurement_reflns_used 4526
_cell_measurement_temperature 293(2)
_cell_measurement_theta_max 28.02
_cell_measurement_theta_min 2.30
_cell_volume 1821.1(6)
_computing_cell_refinement 'Bruker SMART'
_computing_data_collection 'Bruker SMART'
_computing_data_reduction 'Bruker SAINT'
_computing_molecular_graphics 'SHELXS-97 (Sheldrick, 1990)'
_computing_publication_material 'SHELXL-97 (Sheldrick, 1997)'
_computing_structure_refinement 'SHELXL-97 (Sheldrick, 1997)'
_computing_structure_solution 'SHELXS-97 (Sheldrick, 1990)'
_diffrn_ambient_temperature 293(2)
_diffrn_measured_fraction_theta_full 0.927
_diffrn_measured_fraction_theta_max 0.927
_diffrn_measurement_device_type 'CCD area detector'
_diffrn_measurement_method 'phi and omega scans'
_diffrn_radiation_monochromator graphite
_diffrn_radiation_source 'fine-focus sealed tube'
_diffrn_radiation_type MoK\a
_diffrn_radiation_wavelength 0.71073
_diffrn_reflns_av_R_equivalents 0.0612
_diffrn_reflns_av_sigmaI/netI 0.0568
_diffrn_reflns_limit_h_max 7
_diffrn_reflns_limit_h_min -13
_diffrn_reflns_limit_k_max 20
_diffrn_reflns_limit_k_min -19
_diffrn_reflns_limit_l_max 14
_diffrn_reflns_limit_l_min -14
_diffrn_reflns_number 11336
_diffrn_reflns_theta_full 28.23
_diffrn_reflns_theta_max 28.23
_diffrn_reflns_theta_min 2.30
_diffrn_standards_decay_% none
_diffrn_standards_interval_count none
_diffrn_standards_interval_time none
_diffrn_standards_number none
_exptl_absorpt_coefficient_mu 4.499
_exptl_absorpt_correction_type none
_exptl_absorpt_process_details SADABS
_exptl_crystal_colour colorless
_exptl_crystal_density_diffrn 1.909
_exptl_crystal_density_method 'not measured'
_exptl_crystal_description block
_exptl_crystal_F_000 1016
_exptl_crystal_size_max 0.4
_exptl_crystal_size_mid 0.4
_exptl_crystal_size_min 0.3
_refine_diff_density_max 1.930
_refine_diff_density_min -1.266
_refine_diff_density_rms 0.161
_refine_ls_extinction_method none
_refine_ls_goodness_of_fit_ref 1.085
_refine_ls_hydrogen_treatment mixed
_refine_ls_matrix_type full
_refine_ls_number_parameters 226
_refine_ls_number_reflns 4181
_refine_ls_number_restraints 0
_refine_ls_restrained_S_all 1.085
_refine_ls_R_factor_all 0.0506
_refine_ls_R_factor_gt 0.0418
_refine_ls_shift/su_max 0.002
_refine_ls_shift/su_mean 0.000
_refine_ls_structure_factor_coef Fsqd
_refine_ls_weighting_details 'calc w=1/[\s^2^(Fo^2^)+(0.0358P)^2^+0.0000P] where P=(Fo^2^+2Fc^2^)/3'
_refine_ls_weighting_scheme calc
_refine_ls_wR_factor_gt 0.0837
_refine_ls_wR_factor_ref 0.0872
_reflns_number_gt 3634
_reflns_number_total 4181
_reflns_threshold_expression >2sigma(I)
_cod_data_source_file ic060116hsi20060119_085807.cif
_cod_data_source_block Ho(BTC)(DMF)(DMSO)
_cod_depositor_comments
;
The following automatic conversions were performed:

data item '_symmetry_cell_setting' value 'Monoclinic' was changed to
'monoclinic' in accordance with the
/home/saulius/struct/COD-crude-data/automatic-downloads/DataCite-retrospective/ACS/depositions/lib/dictionaries/cif_core.dic
dictionary named 'cif_core.dic' version 2.4.2 last updated on
2011-04-26.

Automatic conversion script
Id: cif_fix_values 6909 2019-04-08 15:41:33Z antanas 
;
_cod_original_sg_symbol_H-M P2(1)/n
_cod_database_code 4350245

loop_
_symmetry_equiv_pos_as_xyz
'x, y, z'
'-x+1/2, y+1/2, -z+1/2'
'-x, -y, -z'
'x-1/2, -y-1/2, z-1/2'

loop_
_atom_site_label
_atom_site_type_symbol
_atom_site_fract_x
_atom_site_fract_y
_atom_site_fract_z
_atom_site_U_iso_or_equiv
_atom_site_adp_type
_atom_site_occupancy
_atom_site_symmetry_multiplicity
_atom_site_calc_flag
_atom_site_refinement_flags
Ho1 Ho 1.14293(2) 0.102027(14) 0.89700(2) 0.01812(9) Uani 1 1 d .
O1 O 0.9365(3) 0.0621(2) 0.8368(3) 0.0248(8) Uani 1 1 d .
O2 O 0.8293(3) 0.0106(3) 0.9746(4) 0.0354(10) Uani 1 1 d .
O3 O 0.3637(3) 0.0644(3) 0.9094(4) 0.0292(9) Uani 1 1 d .
O4 O 0.2885(3) 0.1702(3) 0.7876(4) 0.0367(10) Uani 1 1 d .
O5 O 0.5489(4) 0.3368(3) 0.5595(4) 0.0415(11) Uani 1 1 d .
O6 O 0.7432(3) 0.3006(3) 0.5536(4) 0.0368(10) Uani 1 1 d .
O7 O 1.1447(4) 0.0109(3) 0.7284(4) 0.0469(12) Uani 1 1 d .
O8 O 1.0447(3) 0.2253(3) 0.7975(4) 0.0390(10) Uani 1 1 d .
C1 C 0.8393(4) 0.0565(3) 0.8836(5) 0.0215(11) Uani 1 1 d .
C2 C 0.3777(5) 0.1218(3) 0.8345(5) 0.0229(11) Uani 1 1 d .
C3 C 0.6429(5) 0.2906(3) 0.5958(5) 0.0269(12) Uani 1 1 d .
C4 C 0.7261(5) 0.1076(3) 0.8248(5) 0.0221(11) Uani 1 1 d .
C5 C 0.6093(5) 0.0900(3) 0.8555(5) 0.0218(11) Uani 1 1 d .
H5A H 0.6012 0.0467 0.9118 0.026 Uiso 1 1 calc R
C6 C 0.5047(5) 0.1379(3) 0.8009(5) 0.0227(11) Uani 1 1 d .
C7 C 0.5175(5) 0.2025(3) 0.7167(5) 0.0262(12) Uani 1 1 d .
H7A H 0.4476 0.2339 0.6800 0.031 Uiso 1 1 calc R
C8 C 0.6338(5) 0.2205(3) 0.6869(5) 0.0234(11) Uani 1 1 d .
C9 C 0.7376(5) 0.1731(3) 0.7416(5) 0.0233(11) Uani 1 1 d .
H9A H 0.8158 0.1854 0.7223 0.028 Uiso 1 1 calc R
C10 C 1.0869(6) -0.0519(4) 0.6822(6) 0.0467(17) Uani 1 1 d .
H10A H 1.0323 -0.0790 0.7261 0.056 Uiso 1 1 calc R
C11 C 1.0298(10) -0.1587(5) 0.5200(8) 0.094(3) Uani 1 1 d .
H11A H 0.9790 -0.1803 0.5762 0.141 Uiso 1 1 calc R
H11B H 1.0885 -0.2020 0.5057 0.141 Uiso 1 1 calc R
H11C H 0.9772 -0.1436 0.4427 0.141 Uiso 1 1 calc R
C12 C 1.1808(8) -0.0423(6) 0.5009(7) 0.072(3) Uani 1 1 d .
H12A H 1.2211 0.0061 0.5454 0.108 Uiso 1 1 calc R
H12B H 1.1328 -0.0235 0.4230 0.108 Uiso 1 1 calc R
H12C H 1.2432 -0.0827 0.4860 0.108 Uiso 1 1 calc R
C13 C 0.9626(10) 0.3816(6) 0.8118(11) 0.109(4) Uani 1 1 d .
H13A H 0.9402 0.3748 0.8920 0.164 Uiso 1 1 calc R
H13B H 0.8932 0.3649 0.7487 0.164 Uiso 1 1 calc R
H13C H 0.9832 0.4406 0.8000 0.164 Uiso 1 1 calc R
C14 C 1.1124(10) 0.3425(6) 0.6497(8) 0.102(4) Uani 1 1 d .
H14A H 1.1822 0.3119 0.6281 0.152 Uiso 1 1 calc R
H14B H 1.1268 0.4031 0.6451 0.152 Uiso 1 1 calc R
H14C H 1.0372 0.3275 0.5930 0.152 Uiso 1 1 calc R
N1 N 1.0980(6) -0.0830(4) 0.5737(6) 0.0531(16) Uani 1 1 d .
S1 S 1.09617(16) 0.31518(10) 0.80177(17) 0.0499(5) Uani 1 1 d .

loop_
_atom_site_aniso_label
_atom_site_aniso_U_11
_atom_site_aniso_U_22
_atom_site_aniso_U_33
_atom_site_aniso_U_23
_atom_site_aniso_U_13
_atom_site_aniso_U_12
Ho1 0.01291(13) 0.01985(13) 0.02229(14) 0.00042(10) 0.00507(8) 0.00084(9)
O1 0.0122(17) 0.031(2) 0.032(2) -0.0001(16) 0.0053(15) -0.0030(15)
O2 0.021(2) 0.043(2) 0.044(2) 0.020(2) 0.0097(17) 0.0038(18)
O3 0.0174(19) 0.034(2) 0.039(2) 0.0119(18) 0.0129(16) 0.0043(16)
O4 0.0181(19) 0.044(2) 0.051(3) 0.022(2) 0.0150(18) 0.0093(17)
O5 0.030(2) 0.046(3) 0.053(3) 0.029(2) 0.022(2) 0.0149(19)
O6 0.022(2) 0.050(3) 0.041(2) 0.021(2) 0.0125(17) 0.0064(18)
O7 0.033(2) 0.062(3) 0.049(3) -0.025(2) 0.015(2) -0.008(2)
O8 0.025(2) 0.030(2) 0.061(3) 0.008(2) 0.006(2) 0.0023(17)
C1 0.017(3) 0.023(3) 0.024(3) 0.001(2) 0.002(2) -0.001(2)
C2 0.020(3) 0.020(3) 0.031(3) -0.002(2) 0.010(2) -0.001(2)
C3 0.025(3) 0.031(3) 0.027(3) 0.008(2) 0.009(2) 0.001(2)
C4 0.015(2) 0.025(3) 0.028(3) -0.001(2) 0.009(2) 0.002(2)
C5 0.019(2) 0.021(3) 0.027(3) 0.004(2) 0.008(2) 0.000(2)
C6 0.018(3) 0.023(3) 0.028(3) -0.003(2) 0.008(2) 0.000(2)
C7 0.019(3) 0.030(3) 0.030(3) 0.010(2) 0.006(2) 0.005(2)
C8 0.020(3) 0.026(3) 0.025(3) 0.008(2) 0.007(2) 0.000(2)
C9 0.016(2) 0.030(3) 0.026(3) 0.002(2) 0.010(2) -0.005(2)
C10 0.049(4) 0.045(4) 0.045(4) -0.016(3) 0.005(3) 0.005(3)
C11 0.156(10) 0.050(5) 0.063(6) -0.023(4) -0.016(6) 0.002(6)
C12 0.088(6) 0.088(7) 0.042(5) -0.010(4) 0.017(4) 0.029(5)
C13 0.122(9) 0.054(6) 0.146(11) -0.007(6) 0.008(8) 0.048(6)
C14 0.152(10) 0.082(7) 0.065(6) 0.030(5) 0.004(6) -0.047(7)
N1 0.071(4) 0.041(3) 0.043(4) -0.011(3) -0.001(3) 0.016(3)
S1 0.0567(11) 0.0283(8) 0.0560(11) 0.0083(8) -0.0125(8) -0.0046(8)

loop_
_atom_type_symbol
_atom_type_description
_atom_type_scat_dispersion_real
_atom_type_scat_dispersion_imag
_atom_type_scat_source
C C 0.0033 0.0016 'International Tables Vol C Tables 4.2.6.8 and 6.1.1.4'
H H 0.0000 0.0000 'International Tables Vol C Tables 4.2.6.8 and 6.1.1.4'
N N 0.0061 0.0033 'International Tables Vol C Tables 4.2.6.8 and 6.1.1.4'
O O 0.0106 0.0060 'International Tables Vol C Tables 4.2.6.8 and 6.1.1.4'
S S 0.1246 0.1234 'International Tables Vol C Tables 4.2.6.8 and 6.1.1.4'
Ho Ho -0.2175 4.6783 'International Tables Vol C Tables 4.2.6.8 and 6.1.1.4'

loop_
_geom_angle_atom_site_label_1
_geom_angle_atom_site_label_2
_geom_angle_atom_site_label_3
_geom_angle
_geom_angle_site_symmetry_1
_geom_angle_site_symmetry_3
O2 Ho1 O1 88.86(13) 3_757 .
O2 Ho1 O7 90.05(17) 3_757 .
O1 Ho1 O7 75.93(13) . .
O2 Ho1 O8 157.78(13) 3_757 .
O1 Ho1 O8 75.80(13) . .
O7 Ho1 O8 101.42(16) . .
O2 Ho1 O6 93.15(15) 3_757 4_666
O1 Ho1 O6 131.78(12) . 4_666
O7 Ho1 O6 152.12(13) . 4_666
O8 Ho1 O6 85.57(15) . 4_666
O2 Ho1 O4 129.61(12) 3_757 1_655
O1 Ho1 O4 132.16(13) . 1_655
O7 Ho1 O4 76.83(15) . 1_655
O8 Ho1 O4 72.05(13) . 1_655
O6 Ho1 O4 79.87(14) 4_666 1_655
O2 Ho1 O5 82.61(15) 3_757 4_666
O1 Ho1 O5 78.31(13) . 4_666
O7 Ho1 O5 153.32(13) . 4_666
O8 Ho1 O5 78.64(15) . 4_666
O6 Ho1 O5 54.35(12) 4_666 4_666
O4 Ho1 O5 127.01(15) 1_655 4_666
O2 Ho1 O3 76.05(12) 3_757 1_655
O1 Ho1 O3 147.43(14) . 1_655
O7 Ho1 O3 75.40(14) . 1_655
O8 Ho1 O3 125.08(12) . 1_655
O6 Ho1 O3 78.53(13) 4_666 1_655
O4 Ho1 O3 53.59(12) 1_655 1_655
O5 Ho1 O3 126.70(14) 4_666 1_655
O2 Ho1 C3 89.90(16) 3_757 4_666
O1 Ho1 C3 104.52(14) . 4_666
O7 Ho1 C3 179.55(14) . 4_666
O8 Ho1 C3 78.77(16) . 4_666
O6 Ho1 C3 27.44(13) 4_666 4_666
O4 Ho1 C3 102.87(16) 1_655 4_666
O5 Ho1 C3 27.09(13) 4_666 4_666
O3 Ho1 C3 104.15(15) 1_655 4_666
O2 Ho1 C2 102.65(14) 3_757 1_655
O1 Ho1 C2 148.07(14) . 1_655
O7 Ho1 C2 74.40(14) . 1_655
O8 Ho1 C2 98.76(14) . 1_655
O6 Ho1 C2 77.87(14) 4_666 1_655
O4 Ho1 C2 26.98(13) 1_655 1_655
O5 Ho1 C2 132.21(14) 4_666 1_655
O3 Ho1 C2 26.61(13) 1_655 1_655
C3 Ho1 C2 105.17(15) 4_666 1_655
C1 O1 Ho1 138.3(3) . .
C1 O2 Ho1 158.7(4) . 3_757
C2 O3 Ho1 91.6(3) . 1_455
C2 O4 Ho1 93.3(3) . 1_455
C3 O5 Ho1 91.9(3) . 4_565
C3 O6 Ho1 91.8(3) . 4_565
C10 O7 Ho1 137.6(4) . .
S1 O8 Ho1 127.5(2) . .
O2 C1 O1 124.7(5) . .
O2 C1 C4 117.5(4) . .
O1 C1 C4 117.8(4) . .
O3 C2 O4 121.5(5) . .
O3 C2 C6 120.5(5) . .
O4 C2 C6 117.9(5) . .
O3 C2 Ho1 61.8(3) . 1_455
O4 C2 Ho1 59.7(3) . 1_455
C6 C2 Ho1 176.8(3) . 1_455
O5 C3 O6 121.1(5) . .
O5 C3 C8 118.9(5) . .
O6 C3 C8 120.0(5) . .
O5 C3 Ho1 61.0(3) . 4_565
O6 C3 Ho1 60.7(3) . 4_565
C8 C3 Ho1 169.7(4) . 4_565
C9 C4 C5 119.8(5) . .
C9 C4 C1 120.4(4) . .
C5 C4 C1 119.8(4) . .
C4 C5 C6 119.6(5) . .
C7 C6 C5 119.9(5) . .
C7 C6 C2 119.3(5) . .
C5 C6 C2 120.8(5) . .
C8 C7 C6 120.6(5) . .
C7 C8 C9 119.4(5) . .
C7 C8 C3 118.6(4) . .
C9 C8 C3 122.0(4) . .
C4 C9 C8 120.8(4) . .
O7 C10 N1 123.2(7) . .
C10 N1 C12 120.5(6) . .
C10 N1 C11 122.8(7) . .
C12 N1 C11 116.8(6) . .
O8 S1 C14 107.3(4) . .
O8 S1 C13 103.8(4) . .
C14 S1 C13 98.0(5) . .

loop_
_geom_bond_atom_site_label_1
_geom_bond_atom_site_label_2
_geom_bond_distance
_geom_bond_site_symmetry_2
Ho1 O2 2.235(4) 3_757
Ho1 O1 2.300(3) .
Ho1 O7 2.334(4) .
Ho1 O8 2.365(4) .
Ho1 O6 2.398(4) 4_666
Ho1 O4 2.398(3) 1_655
Ho1 O5 2.405(4) 4_666
Ho1 O3 2.444(3) 1_655
Ho1 C3 2.747(5) 4_666
Ho1 C2 2.773(5) 1_655
O1 C1 1.257(5) .
O2 C1 1.248(6) .
O2 Ho1 2.235(4) 3_757
O3 C2 1.243(6) .
O3 Ho1 2.444(3) 1_455
O4 C2 1.260(6) .
O4 Ho1 2.398(3) 1_455
O5 C3 1.252(6) .
O5 Ho1 2.405(4) 4_565
O6 C3 1.267(6) .
O6 Ho1 2.398(4) 4_565
O7 C10 1.221(7) .
O8 S1 1.505(4) .
C1 C4 1.506(7) .
C2 C6 1.510(6) .
C2 Ho1 2.773(5) 1_455
C3 C8 1.495(7) .
C3 Ho1 2.747(5) 4_565
C4 C9 1.390(7) .
C4 C5 1.396(6) .
C5 C6 1.398(7) .
C6 C7 1.390(7) .
C7 C8 1.388(6) .
C8 C9 1.388(7) .
C10 N1 1.310(8) .
C11 N1 1.458(10) .
C12 N1 1.451(9) .
C13 S1 1.800(8) .
C14 S1 1.760(8) .
